data_4103677
loop_
_publ_author_name
'Rui Cao'
'Peter M\"uller'
'Stephen J. Lippard'

_publ_section_title
;
 Tripodal Tris-tacn and Tris-dpa Platforms for Assembling
 Phosphate-Templated Trimetallic Centers
;
_journal_name_full 'Journal of the American Chemical Society'
_journal_page_first 17366
_journal_page_last 17369
_journal_paper_doi 10.1021/ja108212v
_journal_volume 132
_journal_year 2010
_chemical_formula_sum 'C25.25 H26 Cl2 Mn2 N4 O6.38'
_chemical_formula_weight 668.28
_chemical_name_systematic
; 
 ? 
;
_space_group_IT_number 2
_symmetry_cell_setting triclinic
_symmetry_space_group_name_Hall '-P 1'
_symmetry_space_group_name_H-M 'P -1'
_atom_sites_solution_hydrogens geom
_atom_sites_solution_primary direct
_atom_sites_solution_secondary difmap
_audit_creation_method SHELXL-97
_cell_angle_alpha 86.4640(10)
_cell_angle_beta 80.6680(10)
_cell_angle_gamma 70.3630(10)
_cell_formula_units_Z 2
_cell_length_a 8.3253(3)
_cell_length_b 9.2580(4)
_cell_length_c 19.6238(8)
_cell_measurement_reflns_used 9913
_cell_measurement_temperature 100(2)
_cell_measurement_theta_max 30.51
_cell_measurement_theta_min 2.34
_cell_volume 1405.65(10)
_computing_cell_refinement 'Bruker SMART'
_computing_data_collection 'Bruker SMART'
_computing_data_reduction 'Bruker SAINT'
_computing_molecular_graphics 'Bruker SHELXTL'
_computing_publication_material 'Bruker SHELXTL'
_computing_structure_refinement 'SHELXL-97 (Sheldrick, 2008)'
_computing_structure_solution 'SHELXS-97 (Sheldrick, 2008)'
_diffrn_ambient_temperature 100(2)
_diffrn_measured_fraction_theta_full 0.979
_diffrn_measured_fraction_theta_max 0.979
_diffrn_measurement_device_type 'CCD area detector'
_diffrn_measurement_method 'phi and omega scans'
_diffrn_radiation_monochromator graphite
_diffrn_radiation_source 'fine-focus sealed tube'
_diffrn_radiation_type MoK\a
_diffrn_radiation_wavelength 0.71073
_diffrn_reflns_av_R_equivalents 0.0252
_diffrn_reflns_av_sigmaI/netI 0.0239
_diffrn_reflns_limit_h_max 11
_diffrn_reflns_limit_h_min -11
_diffrn_reflns_limit_k_max 13
_diffrn_reflns_limit_k_min -13
_diffrn_reflns_limit_l_max 28
_diffrn_reflns_limit_l_min -28
_diffrn_reflns_number 33041
_diffrn_reflns_theta_full 30.55
_diffrn_reflns_theta_max 30.55
_diffrn_reflns_theta_min 2.10
_exptl_absorpt_coefficient_mu 1.137
_exptl_absorpt_correction_T_max 0.9247
_exptl_absorpt_correction_T_min 0.8302
_exptl_absorpt_correction_type multi-scan
_exptl_absorpt_process_details SADABS
_exptl_crystal_colour black
_exptl_crystal_density_diffrn 1.579
_exptl_crystal_density_method 'not measured'
_exptl_crystal_description block
_exptl_crystal_F_000 681
_exptl_crystal_size_max 0.17
_exptl_crystal_size_mid 0.12
_exptl_crystal_size_min 0.07
_refine_diff_density_max 0.592
_refine_diff_density_min -0.287
_refine_diff_density_rms 0.073
_refine_ls_extinction_method none
_refine_ls_goodness_of_fit_ref 1.036
_refine_ls_hydrogen_treatment constr
_refine_ls_matrix_type full
_refine_ls_number_parameters 380
_refine_ls_number_reflns 8447
_refine_ls_number_restraints 0
_refine_ls_restrained_S_all 1.036
_refine_ls_R_factor_all 0.0353
_refine_ls_R_factor_gt 0.0298
_refine_ls_shift/su_max 0.001
_refine_ls_shift/su_mean 0.000
_refine_ls_structure_factor_coef Fsqd
_refine_ls_weighting_details 'calc w=1/[\s^2^(Fo^2^)+(0.0362P)^2^+0.7938P] where P=(Fo^2^+2Fc^2^)/3'
_refine_ls_weighting_scheme calc
_refine_ls_wR_factor_gt 0.0724
_refine_ls_wR_factor_ref 0.0754
_reflns_number_gt 7516
_reflns_number_total 8447
_reflns_threshold_expression >2sigma(I)
_cod_data_source_file ja108212v_si_006.cif
_cod_data_source_block '[Mn2(O)(OAc)2(bpy)2Cl2]'
_cod_database_code 4103677

loop_
_symmetry_equiv_pos_as_xyz
'x, y, z'
'-x, -y, -z'

loop_
_atom_site_label
_atom_site_type_symbol
_atom_site_fract_x
_atom_site_fract_y
_atom_site_fract_z
_atom_site_U_iso_or_equiv
_atom_site_adp_type
_atom_site_occupancy
_atom_site_symmetry_multiplicity
_atom_site_calc_flag
_atom_site_refinement_flags
Mn1 Mn 0.88199(3) 0.76617(2) 0.332102(10) 0.01213(5) Uani 1 1 d .
Mn2 Mn 1.01196(3) 0.69720(2) 0.172510(10) 0.01174(5) Uani 1 1 d .
Cl1 Cl 0.63951(4) 0.66471(4) 0.376873(17) 0.01740(7) Uani 1 1 d .
Cl2 Cl 1.22684(4) 0.43091(4) 0.148501(17) 0.01592(7) Uani 1 1 d .
O1 O 0.94480(12) 0.64554(11) 0.25852(5) 0.01356(18) Uani 1 1 d .
O2 O 0.72114(13) 0.95076(12) 0.29540(5) 0.01602(19) Uani 1 1 d .
O3 O 0.81916(13) 0.93454(12) 0.18149(5) 0.0178(2) Uani 1 1 d .
O4 O 1.08986(13) 0.86858(12) 0.29853(5) 0.0176(2) Uani 1 1 d .
O5 O 1.18650(13) 0.78332(12) 0.18948(5) 0.0179(2) Uani 1 1 d .
N1 N 0.84266(15) 0.86962(14) 0.42710(6) 0.0150(2) Uani 1 1 d .
N2 N 1.07420(15) 0.61189(14) 0.38145(6) 0.0148(2) Uani 1 1 d .
N3 N 0.82192(14) 0.63734(13) 0.13701(6) 0.0130(2) Uani 1 1 d .
N4 N 1.05009(15) 0.74741(13) 0.06770(6) 0.0141(2) Uani 1 1 d .
C1 C 0.71633(19) 1.00083(17) 0.44684(8) 0.0193(3) Uani 1 1 d .
H1 H 0.6433 1.0554 0.4147 0.023 Uiso 1 1 calc R
C2 C 0.6888(2) 1.05958(18) 0.51280(8) 0.0224(3) Uani 1 1 d .
H2 H 0.5970 1.1517 0.5259 0.027 Uiso 1 1 calc R
C3 C 0.7976(2) 0.98114(19) 0.55916(8) 0.0228(3) Uani 1 1 d .
H3 H 0.7823 1.0199 0.6043 0.027 Uiso 1 1 calc R
C4 C 0.9289(2) 0.84605(18) 0.53921(8) 0.0208(3) Uani 1 1 d .
H4 H 1.0048 0.7911 0.5704 0.025 Uiso 1 1 calc R
C5 C 0.94786(18) 0.79210(16) 0.47268(7) 0.0151(2) Uani 1 1 d .
C6 C 1.08424(18) 0.65071(16) 0.44561(7) 0.0153(2) Uani 1 1 d .
C7 C 1.2172(2) 0.56502(18) 0.48099(8) 0.0218(3) Uani 1 1 d .
H7 H 1.2210 0.5919 0.5265 0.026 Uiso 1 1 calc R
C8 C 1.3439(2) 0.4399(2) 0.44863(9) 0.0266(3) Uani 1 1 d .
H8 H 1.4369 0.3804 0.4716 0.032 Uiso 1 1 calc R
C9 C 1.3350(2) 0.40152(19) 0.38251(8) 0.0247(3) Uani 1 1 d .
H9 H 1.4218 0.3163 0.3596 0.030 Uiso 1 1 calc R
C10 C 1.19689(19) 0.48990(17) 0.35047(8) 0.0184(3) Uani 1 1 d .
H10 H 1.1891 0.4633 0.3054 0.022 Uiso 1 1 calc R
C11 C 0.70757(17) 0.58583(16) 0.17831(7) 0.0151(2) Uani 1 1 d .
H11 H 0.7116 0.5773 0.2265 0.018 Uiso 1 1 calc R
C12 C 0.58339(18) 0.54463(17) 0.15245(8) 0.0170(3) Uani 1 1 d .
H12 H 0.5023 0.5096 0.1825 0.020 Uiso 1 1 calc R
C13 C 0.58044(19) 0.55581(18) 0.08180(8) 0.0191(3) Uani 1 1 d .
H13 H 0.4982 0.5264 0.0628 0.023 Uiso 1 1 calc R
C14 C 0.69770(19) 0.61002(18) 0.03886(8) 0.0191(3) Uani 1 1 d .
H14 H 0.6966 0.6187 -0.0096 0.023 Uiso 1 1 calc R
C15 C 0.81719(17) 0.65151(16) 0.06841(7) 0.0143(2) Uani 1 1 d .
C16 C 0.94483(18) 0.71598(16) 0.02920(7) 0.0149(2) Uani 1 1 d .
C17 C 0.9567(2) 0.74621(18) -0.04152(7) 0.0203(3) Uani 1 1 d .
H17 H 0.8829 0.7224 -0.0680 0.024 Uiso 1 1 calc R
C18 C 1.0779(2) 0.81157(19) -0.07270(8) 0.0227(3) Uani 1 1 d .
H18 H 1.0869 0.8345 -0.1207 0.027 Uiso 1 1 calc R
C19 C 1.1858(2) 0.84316(18) -0.03320(8) 0.0218(3) Uani 1 1 d .
H19 H 1.2698 0.8876 -0.0537 0.026 Uiso 1 1 calc R
C20 C 1.16877(18) 0.80875(17) 0.03677(8) 0.0178(3) Uani 1 1 d .
H20 H 1.2435 0.8292 0.0638 0.021 Uiso 1 1 calc R
C21 C 0.72164(17) 1.00220(16) 0.23332(7) 0.0142(2) Uani 1 1 d .
C22 C 0.5934(2) 1.15974(17) 0.22476(8) 0.0216(3) Uani 1 1 d .
H22A H 0.6305 1.2365 0.2439 0.032 Uiso 1 1 calc R
H22B H 0.4796 1.1637 0.2492 0.032 Uiso 1 1 calc R
H22C H 0.5868 1.1813 0.1756 0.032 Uiso 1 1 calc R
C23 C 1.19377(18) 0.85024(16) 0.24391(8) 0.0171(3) Uani 1 1 d .
C24 C 1.3409(2) 0.9127(2) 0.23919(11) 0.0353(4) Uani 1 1 d .
H24A H 1.2947 1.0238 0.2464 0.053 Uiso 1 1 calc R
H24B H 1.4110 0.8908 0.1934 0.053 Uiso 1 1 calc R
H24C H 1.4126 0.8640 0.2747 0.053 Uiso 1 1 calc R
O1S O 0.77821(18) 0.31235(14) 0.34572(7) 0.0342(3) Uani 1 1 d .
H1S H 0.7442 0.4080 0.3504 0.051 Uiso 1 1 calc R
C1S C 0.9251(2) 0.2674(2) 0.29348(10) 0.0304(4) Uani 1 1 d .
H1S1 H 0.8932 0.3145 0.2494 0.046 Uiso 1 1 calc R
H1S2 H 0.9672 0.1555 0.2892 0.046 Uiso 1 1 calc R
H1S3 H 1.0161 0.3012 0.3059 0.046 Uiso 1 1 calc R
O2S O 0.5000 0.0000 0.0000 0.055(4) Uani 0.25 2 d SP
C2S C 0.4480(11) 0.0425(11) 0.0877(4) 0.0323(18) Uani 0.25 1 d P
O3S O 0.4746(9) 0.0008(9) 0.0458(6) 0.060(2) Uani 0.25 1 d P

loop_
_atom_site_aniso_label
_atom_site_aniso_U_11
_atom_site_aniso_U_22
_atom_site_aniso_U_33
_atom_site_aniso_U_23
_atom_site_aniso_U_13
_atom_site_aniso_U_12
Mn1 0.01399(9) 0.01267(10) 0.00877(9) -0.00174(7) -0.00217(7) -0.00267(7)
Mn2 0.01250(9) 0.01467(10) 0.00901(9) -0.00131(7) -0.00107(7) -0.00581(7)
Cl1 0.01830(15) 0.01801(16) 0.01511(15) -0.00187(12) 0.00154(12) -0.00657(12)
Cl2 0.01471(14) 0.01760(15) 0.01505(15) -0.00322(12) -0.00270(11) -0.00406(11)
O1 0.0164(4) 0.0143(4) 0.0098(4) -0.0022(3) -0.0007(3) -0.0050(4)
O2 0.0174(4) 0.0159(5) 0.0126(4) 0.0000(4) -0.0025(4) -0.0026(4)
O3 0.0221(5) 0.0153(5) 0.0137(5) -0.0001(4) 0.0001(4) -0.0045(4)
O4 0.0203(5) 0.0176(5) 0.0162(5) -0.0037(4) -0.0020(4) -0.0075(4)
O5 0.0165(4) 0.0229(5) 0.0164(5) -0.0054(4) 0.0002(4) -0.0097(4)
N1 0.0161(5) 0.0155(5) 0.0129(5) -0.0024(4) -0.0021(4) -0.0042(4)
N2 0.0168(5) 0.0151(5) 0.0123(5) -0.0011(4) -0.0025(4) -0.0045(4)
N3 0.0132(5) 0.0135(5) 0.0116(5) -0.0011(4) -0.0015(4) -0.0037(4)
N4 0.0152(5) 0.0143(5) 0.0127(5) -0.0007(4) -0.0011(4) -0.0052(4)
C1 0.0200(6) 0.0189(7) 0.0160(7) -0.0036(5) -0.0026(5) -0.0020(5)
C2 0.0256(7) 0.0201(7) 0.0182(7) -0.0070(6) 0.0008(6) -0.0038(6)
C3 0.0303(8) 0.0240(8) 0.0137(7) -0.0066(6) -0.0005(6) -0.0086(6)
C4 0.0263(7) 0.0234(7) 0.0128(6) -0.0027(5) -0.0044(5) -0.0074(6)
C5 0.0176(6) 0.0160(6) 0.0119(6) -0.0015(5) -0.0020(5) -0.0056(5)
C6 0.0179(6) 0.0155(6) 0.0122(6) -0.0002(5) -0.0026(5) -0.0049(5)
C7 0.0244(7) 0.0231(7) 0.0156(7) 0.0001(6) -0.0075(6) -0.0027(6)
C8 0.0249(7) 0.0259(8) 0.0226(8) 0.0011(6) -0.0101(6) 0.0027(6)
C9 0.0235(7) 0.0224(8) 0.0206(7) -0.0027(6) -0.0037(6) 0.0030(6)
C10 0.0206(6) 0.0171(7) 0.0147(6) -0.0018(5) -0.0020(5) -0.0027(5)
C11 0.0151(6) 0.0165(6) 0.0129(6) 0.0000(5) -0.0011(5) -0.0049(5)
C12 0.0145(6) 0.0180(7) 0.0189(7) -0.0006(5) -0.0017(5) -0.0061(5)
C13 0.0186(6) 0.0226(7) 0.0193(7) -0.0025(6) -0.0045(5) -0.0095(5)
C14 0.0218(7) 0.0243(7) 0.0138(6) -0.0018(5) -0.0042(5) -0.0103(6)
C15 0.0157(6) 0.0148(6) 0.0120(6) -0.0015(5) -0.0013(5) -0.0048(5)
C16 0.0171(6) 0.0147(6) 0.0128(6) -0.0021(5) -0.0010(5) -0.0053(5)
C17 0.0257(7) 0.0243(7) 0.0130(6) -0.0007(5) -0.0030(5) -0.0109(6)
C18 0.0318(8) 0.0252(8) 0.0115(6) 0.0015(6) 0.0003(6) -0.0120(6)
C19 0.0258(7) 0.0234(7) 0.0171(7) -0.0006(6) 0.0033(6) -0.0123(6)
C20 0.0184(6) 0.0189(7) 0.0170(7) -0.0017(5) 0.0001(5) -0.0083(5)
C21 0.0143(6) 0.0137(6) 0.0157(6) 0.0009(5) -0.0033(5) -0.0059(5)
C22 0.0221(7) 0.0171(7) 0.0199(7) 0.0029(6) -0.0011(6) -0.0006(5)
C23 0.0146(6) 0.0156(6) 0.0218(7) -0.0039(5) -0.0037(5) -0.0048(5)
C24 0.0225(8) 0.0446(11) 0.0448(11) -0.0257(9) 0.0082(7) -0.0207(8)
O1S 0.0444(8) 0.0197(6) 0.0352(7) -0.0037(5) -0.0058(6) -0.0056(5)
C1S 0.0378(9) 0.0228(8) 0.0312(9) -0.0028(7) -0.0116(7) -0.0075(7)
O2S 0.032(5) 0.084(8) 0.068(8) 0.067(8) -0.031(6) -0.043(5)
C2S 0.032(4) 0.045(5) 0.015(3) -0.009(3) 0.002(3) -0.008(3)
O3S 0.029(3) 0.040(4) 0.115(9) 0.011(6) -0.015(6) -0.018(3)

loop_
_atom_type_symbol
_atom_type_description
_atom_type_scat_dispersion_real
_atom_type_scat_dispersion_imag
_atom_type_scat_source
C C 0.0033 0.0016 'International Tables Vol C Tables 4.2.6.8 and 6.1.1.4'
H H 0.0000 0.0000 'International Tables Vol C Tables 4.2.6.8 and 6.1.1.4'
N N 0.0061 0.0033 'International Tables Vol C Tables 4.2.6.8 and 6.1.1.4'
O O 0.0106 0.0060 'International Tables Vol C Tables 4.2.6.8 and 6.1.1.4'
Cl Cl 0.1484 0.1585 'International Tables Vol C Tables 4.2.6.8 and 6.1.1.4'
Mn Mn 0.3368 0.7283 'International Tables Vol C Tables 4.2.6.8 and 6.1.1.4'

loop_
_geom_angle_atom_site_label_1
_geom_angle_atom_site_label_2
_geom_angle_atom_site_label_3
_geom_angle
_geom_angle_site_symmetry_1
_geom_angle_site_symmetry_3
O1 Mn1 O2 100.15(4) . .
O1 Mn1 N1 168.45(5) . .
O2 Mn1 N1 91.39(4) . .
O1 Mn1 N2 90.78(5) . .
O2 Mn1 N2 165.14(5) . .
N1 Mn1 N2 77.83(5) . .
O1 Mn1 O4 92.68(4) . .
O2 Mn1 O4 87.72(4) . .
N1 Mn1 O4 87.60(4) . .
N2 Mn1 O4 81.69(4) . .
O1 Mn1 Cl1 91.44(3) . .
O2 Mn1 Cl1 91.07(3) . .
N1 Mn1 Cl1 88.46(3) . .
N2 Mn1 Cl1 98.75(4) . .
O4 Mn1 Cl1 175.85(3) . .
O1 Mn1 Mn2 26.90(3) . .
O2 Mn1 Mn2 81.92(3) . .
N1 Mn1 Mn2 158.99(3) . .
N2 Mn1 Mn2 104.53(3) . .
O4 Mn1 Mn2 72.32(3) . .
Cl1 Mn1 Mn2 111.445(11) . .
O1 Mn2 O5 99.50(4) . .
O1 Mn2 N3 91.16(4) . .
O5 Mn2 N3 167.97(5) . .
O1 Mn2 N4 168.95(4) . .
O5 Mn2 N4 91.41(4) . .
N3 Mn2 N4 77.81(4) . .
O1 Mn2 O3 93.49(4) . .
O5 Mn2 O3 88.30(4) . .
N3 Mn2 O3 85.48(4) . .
N4 Mn2 O3 85.02(4) . .
O1 Mn2 Cl2 91.92(3) . .
O5 Mn2 Cl2 93.89(3) . .
N3 Mn2 Cl2 91.29(3) . .
N4 Mn2 Cl2 89.07(3) . .
O3 Mn2 Cl2 173.75(3) . .
O1 Mn2 Mn1 26.91(3) . .
O5 Mn2 Mn1 82.15(3) . .
N3 Mn2 Mn1 105.69(3) . .
N4 Mn2 Mn1 156.76(3) . .
O3 Mn2 Mn1 72.54(3) . .
Cl2 Mn2 Mn1 113.547(11) . .
Mn2 O1 Mn1 126.19(6) . .
C21 O2 Mn1 129.18(9) . .
C21 O3 Mn2 129.52(9) . .
C23 O4 Mn1 129.57(9) . .
C23 O5 Mn2 128.78(9) . .
C1 N1 C5 119.08(12) . .
C1 N1 Mn1 124.61(10) . .
C5 N1 Mn1 116.20(9) . .
C10 N2 C6 119.58(12) . .
C10 N2 Mn1 123.74(10) . .
C6 N2 Mn1 116.19(9) . .
C11 N3 C15 119.92(12) . .
C11 N3 Mn2 123.41(9) . .
C15 N3 Mn2 116.67(9) . .
C20 N4 C16 119.12(12) . .
C20 N4 Mn2 124.72(9) . .
C16 N4 Mn2 116.16(9) . .
N1 C1 C2 122.17(14) . .
N1 C1 H1 118.9 . .
C2 C1 H1 118.9 . .
C3 C2 C1 118.72(14) . .
C3 C2 H2 120.6 . .
C1 C2 H2 120.6 . .
C4 C3 C2 119.57(14) . .
C4 C3 H3 120.2 . .
C2 C3 H3 120.2 . .
C3 C4 C5 118.85(14) . .
C3 C4 H4 120.6 . .
C5 C4 H4 120.6 . .
N1 C5 C4 121.60(13) . .
N1 C5 C6 114.86(12) . .
C4 C5 C6 123.52(13) . .
N2 C6 C7 121.51(13) . .
N2 C6 C5 114.66(12) . .
C7 C6 C5 123.79(13) . .
C8 C7 C6 118.64(14) . .
C8 C7 H7 120.7 . .
C6 C7 H7 120.7 . .
C7 C8 C9 119.81(14) . .
C7 C8 H8 120.1 . .
C9 C8 H8 120.1 . .
C8 C9 C10 118.75(14) . .
C8 C9 H9 120.6 . .
C10 C9 H9 120.6 . .
N2 C10 C9 121.67(14) . .
N2 C10 H10 119.2 . .
C9 C10 H10 119.2 . .
N3 C11 C12 121.77(13) . .
N3 C11 H11 119.1 . .
C12 C11 H11 119.1 . .
C13 C12 C11 118.51(13) . .
C13 C12 H12 120.7 . .
C11 C12 H12 120.7 . .
C12 C13 C14 119.97(13) . .
C12 C13 H13 120.0 . .
C14 C13 H13 120.0 . .
C13 C14 C15 118.48(13) . .
C13 C14 H14 120.8 . .
C15 C14 H14 120.8 . .
N3 C15 C14 121.32(13) . .
N3 C15 C16 114.54(11) . .
C14 C15 C16 124.13(13) . .
N4 C16 C17 121.48(13) . .
N4 C16 C15 114.75(12) . .
C17 C16 C15 123.76(12) . .
C18 C17 C16 118.91(13) . .
C18 C17 H17 120.5 . .
C16 C17 H17 120.5 . .
C17 C18 C19 119.48(14) . .
C17 C18 H18 120.3 . .
C19 C18 H18 120.3 . .
C20 C19 C18 118.79(14) . .
C20 C19 H19 120.6 . .
C18 C19 H19 120.6 . .
N4 C20 C19 122.22(13) . .
N4 C20 H20 118.9 . .
C19 C20 H20 118.9 . .
O3 C21 O2 125.60(13) . .
O3 C21 C22 119.21(13) . .
O2 C21 C22 115.18(12) . .
C21 C22 H22A 109.5 . .
C21 C22 H22B 109.5 . .
H22A C22 H22B 109.5 . .
C21 C22 H22C 109.5 . .
H22A C22 H22C 109.5 . .
H22B C22 H22C 109.5 . .
O4 C23 O5 125.67(13) . .
O4 C23 C24 118.50(13) . .
O5 C23 C24 115.83(13) . .
C23 C24 H24A 109.5 . .
C23 C24 H24B 109.5 . .
H24A C24 H24B 109.5 . .
C23 C24 H24C 109.5 . .
H24A C24 H24C 109.5 . .
H24B C24 H24C 109.5 . .
C1S O1S H1S 109.5 . .
O1S C1S H1S1 109.5 . .
O1S C1S H1S2 109.5 . .
H1S1 C1S H1S2 109.5 . .
O1S C1S H1S3 109.5 . .
H1S1 C1S H1S3 109.5 . .
H1S2 C1S H1S3 109.5 . .
O3S O2S O3S 180.0(11) 2_655 .
O3S O2S C2S 167.7(6) 2_655 .
O3S O2S C2S 12.3(6) . .
O3S O2S C2S 12.3(6) 2_655 2_655
O3S O2S C2S 167.7(6) . 2_655
C2S O2S C2S 180.0(6) . 2_655
O3S C2S O2S 12.3(6) . .
O2S O3S C2S 155.4(12) . .
O2S O3S O3S 0.0(5) . 2_655
C2S O3S O3S 155.4(12) . 2_655

loop_
_geom_bond_atom_site_label_1
_geom_bond_atom_site_label_2
_geom_bond_distance
_geom_bond_site_symmetry_2
Mn1 O1 1.7797(10) .
Mn1 O2 1.9635(10) .
Mn1 N1 2.0764(12) .
Mn1 N2 2.0819(12) .
Mn1 O4 2.2325(10) .
Mn1 Cl1 2.5153(4) .
Mn1 Mn2 3.1733(3) .
Mn2 O1 1.7788(10) .
Mn2 O5 1.9561(10) .
Mn2 N3 2.0712(11) .
Mn2 N4 2.0776(12) .
Mn2 O3 2.2408(10) .
Mn2 Cl2 2.5309(4) .
O2 C21 1.2803(17) .
O3 C21 1.2469(17) .
O4 C23 1.2446(18) .
O5 C23 1.2869(17) .
N1 C1 1.3413(18) .
N1 C5 1.3544(17) .
N2 C10 1.3403(18) .
N2 C6 1.3532(17) .
N3 C11 1.3407(17) .
N3 C15 1.3501(17) .
N4 C20 1.3444(18) .
N4 C16 1.3552(17) .
C1 C2 1.389(2) .
C1 H1 0.9500 .
C2 C3 1.386(2) .
C2 H2 0.9500 .
C3 C4 1.384(2) .
C3 H3 0.9500 .
C4 C5 1.3927(19) .
C4 H4 0.9500 .
C5 C6 1.4752(19) .
C6 C7 1.3886(19) .
C7 C8 1.382(2) .
C7 H7 0.9500 .
C8 C9 1.386(2) .
C8 H8 0.9500 .
C9 C10 1.388(2) .
C9 H9 0.9500 .
C10 H10 0.9500 .
C11 C12 1.3895(19) .
C11 H11 0.9500 .
C12 C13 1.387(2) .
C12 H12 0.9500 .
C13 C14 1.388(2) .
C13 H13 0.9500 .
C14 C15 1.3946(19) .
C14 H14 0.9500 .
C15 C16 1.4772(19) .
C16 C17 1.393(2) .
C17 C18 1.387(2) .
C17 H17 0.9500 .
C18 C19 1.387(2) .
C18 H18 0.9500 .
C19 C20 1.386(2) .
C19 H19 0.9500 .
C20 H20 0.9500 .
C21 C22 1.509(2) .
C22 H22A 0.9800 .
C22 H22B 0.9800 .
C22 H22C 0.9800 .
C23 C24 1.508(2) .
C24 H24A 0.9800 .
C24 H24B 0.9800 .
C24 H24C 0.9800 .
O1S C1S 1.422(2) .
O1S H1S 0.8400 .
C1S H1S1 0.9800 .
C1S H1S2 0.9800 .
C1S H1S3 0.9800 .
O2S O3S 0.890(11) 2_655
O2S O3S 0.890(11) .
O2S C2S 1.741(7) .
O2S C2S 1.741(7) 2_655
C2S O3S 0.892(11) .
O3S O3S 1.78(2) 2_655

loop_
_geom_hbond_atom_site_label_D
_geom_hbond_atom_site_label_H
_geom_hbond_atom_site_label_A
_geom_hbond_distance_DH
_geom_hbond_distance_HA
_geom_hbond_distance_DA
_geom_hbond_angle_DHA
O1S H1S Cl1 0.84 2.30 3.1359(13) 173.1

loop_
_geom_torsion_atom_site_label_1
_geom_torsion_atom_site_label_2
_geom_torsion_atom_site_label_3
_geom_torsion_atom_site_label_4
_geom_torsion
_geom_torsion_site_symmetry_1
_geom_torsion_site_symmetry_4
O2 Mn1 Mn2 O1 -132.34(8) . .
N1 Mn1 Mn2 O1 155.19(12) . .
N2 Mn1 Mn2 O1 61.32(8) . .
O4 Mn1 Mn2 O1 137.48(7) . .
Cl1 Mn1 Mn2 O1 -44.38(7) . .
O1 Mn1 Mn2 O5 -129.79(8) . .
O2 Mn1 Mn2 O5 97.87(5) . .
N1 Mn1 Mn2 O5 25.41(10) . .
N2 Mn1 Mn2 O5 -68.46(5) . .
O4 Mn1 Mn2 O5 7.69(4) . .
Cl1 Mn1 Mn2 O5 -174.17(3) . .
O1 Mn1 Mn2 N3 59.55(8) . .
O2 Mn1 Mn2 N3 -72.79(5) . .
N1 Mn1 Mn2 N3 -145.26(10) . .
N2 Mn1 Mn2 N3 120.87(5) . .
O4 Mn1 Mn2 N3 -162.98(4) . .
Cl1 Mn1 Mn2 N3 15.17(4) . .
O1 Mn1 Mn2 N4 155.18(11) . .
O2 Mn1 Mn2 N4 22.84(9) . .
N1 Mn1 Mn2 N4 -49.63(13) . .
N2 Mn1 Mn2 N4 -143.50(9) . .
O4 Mn1 Mn2 N4 -67.34(9) . .
Cl1 Mn1 Mn2 N4 110.80(8) . .
O1 Mn1 Mn2 O3 139.52(7) . .
O2 Mn1 Mn2 O3 7.18(4) . .
N1 Mn1 Mn2 O3 -65.28(10) . .
N2 Mn1 Mn2 O3 -159.15(4) . .
O4 Mn1 Mn2 O3 -83.00(4) . .
Cl1 Mn1 Mn2 O3 95.14(3) . .
O1 Mn1 Mn2 Cl2 -38.95(7) . .
O2 Mn1 Mn2 Cl2 -171.29(3) . .
N1 Mn1 Mn2 Cl2 116.24(9) . .
N2 Mn1 Mn2 Cl2 22.37(4) . .
O4 Mn1 Mn2 Cl2 98.52(3) . .
Cl1 Mn1 Mn2 Cl2 -83.332(15) . .
O5 Mn2 O1 Mn1 50.52(7) . .
N3 Mn2 O1 Mn1 -123.89(7) . .
N4 Mn2 O1 Mn1 -120.2(2) . .
O3 Mn2 O1 Mn1 -38.34(7) . .
Cl2 Mn2 O1 Mn1 144.78(6) . .
O2 Mn1 O1 Mn2 48.03(7) . .
N1 Mn1 O1 Mn2 -131.3(2) . .
N2 Mn1 O1 Mn2 -121.86(7) . .
O4 Mn1 O1 Mn2 -40.14(7) . .
Cl1 Mn1 O1 Mn2 139.37(6) . .
O1 Mn1 O2 C21 -30.19(12) . .
N1 Mn1 O2 C21 149.67(12) . .
N2 Mn1 O2 C21 106.58(19) . .
O4 Mn1 O2 C21 62.13(12) . .
Cl1 Mn1 O2 C21 -121.84(11) . .
Mn2 Mn1 O2 C21 -10.33(11) . .
O1 Mn2 O3 C21 8.18(12) . .
O5 Mn2 O3 C21 -91.24(12) . .
N3 Mn2 O3 C21 99.07(12) . .
N4 Mn2 O3 C21 177.20(12) . .
Cl2 Mn2 O3 C21 158.1(2) . .
Mn1 Mn2 O3 C21 -8.94(11) . .
O1 Mn1 O4 C23 5.83(13) . .
O2 Mn1 O4 C23 -94.23(13) . .
N1 Mn1 O4 C23 174.28(13) . .
N2 Mn1 O4 C23 96.23(13) . .
Cl1 Mn1 O4 C23 -167.4(3) . .
Mn2 Mn1 O4 C23 -11.99(12) . .
O1 Mn2 O5 C23 -29.25(13) . .
N3 Mn2 O5 C23 122.9(2) . .
N4 Mn2 O5 C23 148.99(13) . .
O3 Mn2 O5 C23 64.01(13) . .
Cl2 Mn2 O5 C23 -121.85(12) . .
Mn1 Mn2 O5 C23 -8.60(12) . .
O1 Mn1 N1 C1 -168.3(2) . .
O2 Mn1 N1 C1 12.37(12) . .
N2 Mn1 N1 C1 -177.95(13) . .
O4 Mn1 N1 C1 100.03(12) . .
Cl1 Mn1 N1 C1 -78.66(12) . .
Mn2 Mn1 N1 C1 83.16(15) . .
O1 Mn1 N1 C5 7.8(3) . .
O2 Mn1 N1 C5 -171.51(10) . .
N2 Mn1 N1 C5 -1.83(10) . .
O4 Mn1 N1 C5 -83.85(10) . .
Cl1 Mn1 N1 C5 97.46(10) . .
Mn2 Mn1 N1 C5 -100.72(13) . .
O1 Mn1 N2 C10 8.57(12) . .
O2 Mn1 N2 C10 -129.03(17) . .
N1 Mn1 N2 C10 -173.35(12) . .
O4 Mn1 N2 C10 -84.02(12) . .
Cl1 Mn1 N2 C10 100.15(11) . .
Mn2 Mn1 N2 C10 -14.82(12) . .
O1 Mn1 N2 C6 -179.59(10) . .
O2 Mn1 N2 C6 42.8(2) . .
N1 Mn1 N2 C6 -1.51(10) . .
O4 Mn1 N2 C6 87.81(10) . .
Cl1 Mn1 N2 C6 -88.02(10) . .
Mn2 Mn1 N2 C6 157.02(9) . .
O1 Mn2 N3 C11 1.43(11) . .
O5 Mn2 N3 C11 -151.11(19) . .
N4 Mn2 N3 C11 -177.86(11) . .
O3 Mn2 N3 C11 -91.98(11) . .
Cl2 Mn2 N3 C11 93.38(11) . .
Mn1 Mn2 N3 C11 -21.55(11) . .
O1 Mn2 N3 C15 -178.20(10) . .
O5 Mn2 N3 C15 29.3(3) . .
N4 Mn2 N3 C15 2.52(10) . .
O3 Mn2 N3 C15 88.39(10) . .
Cl2 Mn2 N3 C15 -86.25(10) . .
Mn1 Mn2 N3 C15 158.83(9) . .
O1 Mn2 N4 C20 174.1(2) . .
O5 Mn2 N4 C20 3.23(12) . .
N3 Mn2 N4 C20 177.85(12) . .
O3 Mn2 N4 C20 91.40(12) . .
Cl2 Mn2 N4 C20 -90.64(11) . .
Mn1 Mn2 N4 C20 76.43(15) . .
O1 Mn2 N4 C16 -5.3(3) . .
O5 Mn2 N4 C16 -176.19(10) . .
N3 Mn2 N4 C16 -1.57(10) . .
O3 Mn2 N4 C16 -88.02(10) . .
Cl2 Mn2 N4 C16 89.94(10) . .
Mn1 Mn2 N4 C16 -102.99(11) . .
C5 N1 C1 C2 -0.5(2) . .
Mn1 N1 C1 C2 175.53(12) . .
N1 C1 C2 C3 1.2(2) . .
C1 C2 C3 C4 -0.9(2) . .
C2 C3 C4 C5 -0.1(2) . .
C1 N1 C5 C4 -0.6(2) . .
Mn1 N1 C5 C4 -176.92(11) . .
C1 N1 C5 C6 -179.05(13) . .
Mn1 N1 C5 C6 4.61(16) . .
C3 C4 C5 N1 0.9(2) . .
C3 C4 C5 C6 179.22(14) . .
C10 N2 C6 C7 -1.4(2) . .
Mn1 N2 C6 C7 -173.58(12) . .
C10 N2 C6 C5 176.52(13) . .
Mn1 N2 C6 C5 4.32(16) . .
N1 C5 C6 N2 -5.85(18) . .
C4 C5 C6 N2 175.71(14) . .
N1 C5 C6 C7 171.99(14) . .
C4 C5 C6 C7 -6.4(2) . .
N2 C6 C7 C8 1.8(2) . .
C5 C6 C7 C8 -175.95(15) . .
C6 C7 C8 C9 -0.8(3) . .
C7 C8 C9 C10 -0.5(3) . .
C6 N2 C10 C9 0.0(2) . .
Mn1 N2 C10 C9 171.58(12) . .
C8 C9 C10 N2 0.9(3) . .
C15 N3 C11 C12 0.6(2) . .
Mn2 N3 C11 C12 -179.04(10) . .
N3 C11 C12 C13 0.8(2) . .
C11 C12 C13 C14 -1.2(2) . .
C12 C13 C14 C15 0.3(2) . .
C11 N3 C15 C14 -1.6(2) . .
Mn2 N3 C15 C14 178.08(11) . .
C11 N3 C15 C16 177.37(12) . .
Mn2 N3 C15 C16 -3.00(15) . .
C13 C14 C15 N3 1.1(2) . .
C13 C14 C15 C16 -177.71(13) . .
C20 N4 C16 C17 -0.2(2) . .
Mn2 N4 C16 C17 179.28(11) . .
C20 N4 C16 C15 -178.95(12) . .
Mn2 N4 C16 C15 0.51(15) . .
N3 C15 C16 N4 1.62(18) . .
C14 C15 C16 N4 -179.49(13) . .
N3 C15 C16 C17 -177.12(13) . .
C14 C15 C16 C17 1.8(2) . .
N4 C16 C17 C18 -0.8(2) . .
C15 C16 C17 C18 177.90(14) . .
C16 C17 C18 C19 0.9(2) . .
C17 C18 C19 C20 -0.2(2) . .
C16 N4 C20 C19 0.9(2) . .
Mn2 N4 C20 C19 -178.47(11) . .
C18 C19 C20 N4 -0.7(2) . .
Mn2 O3 C21 O2 5.5(2) . .
Mn2 O3 C21 C22 -175.73(9) . .
Mn1 O2 C21 O3 7.2(2) . .
Mn1 O2 C21 C22 -171.60(10) . .
Mn1 O4 C23 O5 11.0(2) . .
Mn1 O4 C23 C24 -169.90(12) . .
Mn2 O5 C23 O4 2.6(2) . .
Mn2 O5 C23 C24 -176.52(12) . .
O3S O2S C2S O3S 180.000(2) 2_655 .
C2S O2S C2S O3S 0.0(14) 2_655 .
O3S O2S O3S C2S -105(100) 2_655 .
C2S O2S O3S C2S 180.000(1) 2_655 .
C2S O2S O3S O3S 105(2) . 2_655
C2S O2S O3S O3S -75(2) 2_655 2_655
O2S C2S O3S O3S 0.000(2) . 2_655
